data_7707399
loop_
_publ_author_name
'Marchuk, Margarita V.'
'Vorotnikova, Natalya A.'
'Vorotnikov, Yuri A.'
'Kuratieva, Natalia V.'
'Stass, Dmitri V.'
'Shestopalov, Michael A.'

_publ_section_title
;
 Optical property trends in a family of {Mo<sub>6</sub>I<sub>8</sub>}
 aquahydroxo complexes.
;
_journal_issue 25
_journal_name_full 'Dalton transactions (Cambridge, England : 2003)'
_journal_page_first 8794
_journal_page_last 8802
_journal_paper_doi 10.1039/d1dt01293b
_journal_volume 50
_journal_year 2021
_chemical_formula_moiety 'H8 I8 Mo6 O6, 12(H2 O)'
_chemical_formula_sum 'H32 I8 Mo6 O18'
_chemical_formula_weight 1911.09
_space_group_crystal_system triclinic
_space_group_IT_number 2
_space_group_name_Hall '-P 1'
_space_group_name_H-M_alt 'P -1'
_audit_creation_method SHELXL-2014/7
_audit_update_record
;
2021-04-16 deposited with the CCDC.	2021-05-17 downloaded from the CCDC.
;
_cell_angle_alpha 73.929(4)
_cell_angle_beta 67.566(4)
_cell_angle_gamma 88.598(4)
_cell_formula_units_Z 1
_cell_length_a 9.4284(9)
_cell_length_b 9.7991(10)
_cell_length_c 10.0079(10)
_cell_measurement_reflns_used 7707
_cell_measurement_temperature 150(2)
_cell_measurement_theta_max 36.31
_cell_measurement_theta_min 2.30
_cell_volume 817.81(14)
_computing_cell_refinement 'SAINT V8.38A'
_computing_data_collection 'Bruker APEX3 V2018.7-2'
_computing_data_reduction 'SAINT V8.38A'
_computing_molecular_graphics 'Bruker SHELXTL'
_computing_publication_material 'Bruker SHELXTL'
_computing_structure_refinement 'Bruker SHELXTL'
_computing_structure_solution 'Bruker SHELXTL'
_diffrn_ambient_temperature 150(2)
_diffrn_detector CPAD
_diffrn_detector_area_resol_mean 7.4
_diffrn_detector_type 'PHOTON III C14'
_diffrn_measured_fraction_theta_full 0.998
_diffrn_measured_fraction_theta_max 0.921
_diffrn_measurement_details
;
Data collection was performed by Dr. Dmitry A. Piryazev 
in XRD Facility of NIIC SB RAS.
;
_diffrn_measurement_device 'three-circle diffractometer'
_diffrn_measurement_device_type 'Bruker D8 VENTURE'
_diffrn_measurement_method '\f and \w scans'
_diffrn_radiation_monochromator 'goebel mirror'
_diffrn_radiation_probe x-ray
_diffrn_radiation_type MoK\a
_diffrn_radiation_wavelength 0.71073
_diffrn_reflns_av_R_equivalents 0.0411
_diffrn_reflns_av_unetI/netI 0.0477
_diffrn_reflns_Laue_measured_fraction_full 0.998
_diffrn_reflns_Laue_measured_fraction_max 0.921
_diffrn_reflns_limit_h_max 12
_diffrn_reflns_limit_h_min -15
_diffrn_reflns_limit_k_max 14
_diffrn_reflns_limit_k_min -16
_diffrn_reflns_limit_l_max 13
_diffrn_reflns_limit_l_min -16
_diffrn_reflns_number 22858
_diffrn_reflns_point_group_measured_fraction_full 0.998
_diffrn_reflns_point_group_measured_fraction_max 0.921
_diffrn_reflns_theta_full 25.250
_diffrn_reflns_theta_max 36.312
_diffrn_reflns_theta_min 2.300
_diffrn_source_type 'Incoatec ImS 3.0'
_diffrn_standards_decay_% 0
_diffrn_standards_number 0
_exptl_absorpt_coefficient_mu 9.837
_exptl_absorpt_correction_T_max 0.747
_exptl_absorpt_correction_T_min 0.560
_exptl_absorpt_correction_type multi-scan
_exptl_absorpt_process_details 'Bruker SADABS-2012/1'
_exptl_crystal_colour red
_exptl_crystal_density_diffrn 3.880
_exptl_crystal_description prism
_exptl_crystal_F_000 852
_exptl_crystal_size_max 0.085
_exptl_crystal_size_mid 0.085
_exptl_crystal_size_min 0.035
_refine_diff_density_max 1.462
_refine_diff_density_min -2.278
_refine_diff_density_rms 0.285
_refine_ls_extinction_method none
_refine_ls_goodness_of_fit_ref 1.018
_refine_ls_hydrogen_treatment undef
_refine_ls_matrix_type full
_refine_ls_number_parameters 159
_refine_ls_number_reflns 7293
_refine_ls_number_restraints 0
_refine_ls_restrained_S_all 1.018
_refine_ls_R_factor_all 0.0504
_refine_ls_R_factor_gt 0.0357
_refine_ls_shift/su_max 0.001
_refine_ls_shift/su_mean 0.000
_refine_ls_structure_factor_coef Fsqd
_refine_ls_weighting_details 'w=1/[\s^2^(Fo^2^)+(0.0217P)^2^+0.7960P] where P=(Fo^2^+2Fc^2^)/3'
_refine_ls_weighting_scheme calc
_refine_ls_wR_factor_gt 0.0645
_refine_ls_wR_factor_ref 0.0692
_reflns_Friedel_coverage 0.000
_reflns_number_gt 5781
_reflns_number_total 7293
_reflns_threshold_expression >2\s(I)
_cod_data_source_file d1dt01293b2.cif
_cod_data_source_block VMV577-3
_cod_depositor_comments 'Adding full bibliography for 7707398--7707400.cif.'
_cod_database_code 7707399
_shelx_shelxl_version_number 2014/7
_shelx_space_group_comment
;
The symmetry employed for this shelxl refinement is uniquely defined
by the following loop, which should always be used as a source of
symmetry information in preference to the above space-group names.
They are only intended as comments.
;
_shelx_estimated_absorpt_t_min 0.489
_shelx_estimated_absorpt_t_max 0.725

loop_
_space_group_symop_operation_xyz
'x, y, z'
'-x, -y, -z'

loop_
_atom_site_label
_atom_site_type_symbol
_atom_site_fract_x
_atom_site_fract_y
_atom_site_fract_z
_atom_site_U_iso_or_equiv
_atom_site_adp_type
_atom_site_occupancy
_atom_site_site_symmetry_order
_atom_site_calc_flag
_atom_site_refinement_flags_posn
_atom_site_refinement_flags_adp
_atom_site_refinement_flags_occupancy
_atom_site_disorder_assembly
_atom_site_disorder_group
I1 I 0.38253(3) 0.44352(3) 0.38697(3) 0.01554(5) Uani 1 1 d . . . . .
I2 I 0.10111(3) 0.43360(3) 0.80460(3) 0.01636(5) Uani 1 1 d . . . . .
I3 I 0.21661(3) 0.79647(3) 0.22680(3) 0.01893(6) Uani 1 1 d . . . . .
I4 I 0.06304(3) 0.21316(3) 0.36052(3) 0.01803(6) Uani 1 1 d . . . . .
Mo2 Mo 0.15164(3) 0.60923(3) 0.51484(3) 0.01159(6) Uani 1 1 d . . . . .
Mo1 Mo 0.07881(3) 0.33167(3) 0.57805(3) 0.01169(6) Uani 1 1 d . . . . .
Mo3 Mo 0.13289(3) 0.50485(3) 0.30273(3) 0.01233(6) Uani 1 1 d . . . . .
O1 O 0.1705(3) 0.1475(3) 0.6632(3) 0.0208(6) Uani 1 1 d . . . . .
O2 O 0.3160(3) 0.7305(3) 0.5380(3) 0.0211(6) Uani 1 1 d . . . . .
O1W O 0.3643(4) 0.0156(3) 0.4745(4) 0.0279(7) Uani 1 1 d . . . . .
O3 O 0.2884(4) 0.5143(4) 0.0716(4) 0.0325(8) Uani 1 1 d . . . . .
O3W O 0.4986(4) 0.9005(4) -0.1719(4) 0.0323(7) Uani 1 1 d . . . . .
O4W O 0.2518(4) 0.7430(4) -0.1612(4) 0.0320(7) Uani 1 1 d . . . . .
O2W O -0.0029(5) -0.0863(4) 0.9105(4) 0.0415(9) Uani 1 1 d . . . . .
O5WA O 0.4097(5) 0.1776(5) 0.7422(5) 0.0276(9) Uani 0.724(5) 1 d . . P A 1
O6WA O 0.6823(7) 0.7677(7) -0.0110(6) 0.0404(19) Uani 0.694(10) 1 d . . P B 1
O6WB O 0.5712(14) 0.6876(13) 0.0109(12) 0.033(4) Uani 0.306(10) 1 d . . P B 2
O5WB O 0.3041(13) 0.1360(13) 0.8864(13) 0.0276(9) Uani 0.276(5) 1 d . . P A 2

loop_
_atom_site_aniso_label
_atom_site_aniso_U_11
_atom_site_aniso_U_22
_atom_site_aniso_U_33
_atom_site_aniso_U_23
_atom_site_aniso_U_13
_atom_site_aniso_U_12
I1 0.01262(10) 0.01635(11) 0.01920(11) -0.00511(9) -0.00799(9) 0.00317(8)
I2 0.01852(11) 0.01870(11) 0.01557(11) -0.00458(9) -0.01092(9) 0.00261(9)
I3 0.01667(11) 0.01563(11) 0.02108(12) 0.00266(9) -0.00904(10) -0.00247(9)
I4 0.01949(12) 0.01519(11) 0.02647(13) -0.01214(10) -0.01248(10) 0.00550(9)
Mo2 0.01263(13) 0.00975(13) 0.01477(13) -0.00367(11) -0.00782(11) 0.00119(10)
Mo1 0.01289(13) 0.00933(13) 0.01481(13) -0.00290(11) -0.00794(11) 0.00169(10)
Mo3 0.01239(13) 0.01350(13) 0.01249(13) -0.00395(11) -0.00625(11) 0.00180(11)
O1 0.0220(14) 0.0153(13) 0.0289(15) -0.0039(11) -0.0159(13) 0.0054(11)
O2 0.0214(14) 0.0160(13) 0.0314(16) -0.0069(12) -0.0160(13) 0.0018(11)
O1W 0.0271(16) 0.0269(16) 0.0304(17) -0.0075(14) -0.0126(14) 0.0024(13)
O3 0.0283(17) 0.042(2) 0.0238(16) -0.0040(15) -0.0097(14) 0.0020(15)
O3W 0.0381(19) 0.0281(17) 0.0334(18) -0.0078(15) -0.0174(16) -0.0017(14)
O4W 0.0361(19) 0.0285(17) 0.0295(17) -0.0104(14) -0.0088(15) -0.0065(14)
O2W 0.059(3) 0.0333(19) 0.0239(17) -0.0048(15) -0.0105(17) 0.0161(18)
O5WA 0.026(2) 0.034(2) 0.030(2) -0.0153(19) -0.0135(17) 0.0068(17)
O6WA 0.050(4) 0.053(4) 0.025(3) -0.018(3) -0.019(3) 0.025(3)
O6WB 0.035(7) 0.038(7) 0.020(5) -0.010(5) -0.003(5) 0.020(6)
O5WB 0.026(2) 0.034(2) 0.030(2) -0.0153(19) -0.0135(17) 0.0068(17)

loop_
_atom_type_symbol
_atom_type_description
_atom_type_scat_dispersion_real
_atom_type_scat_dispersion_imag
_atom_type_scat_source
O O 0.0106 0.0060 'International Tables Vol C Tables 4.2.6.8 and 6.1.1.4'
H H 0.0000 0.0000 'International Tables Vol C Tables 4.2.6.8 and 6.1.1.4'
Mo Mo -1.6832 0.6857 'International Tables Vol C Tables 4.2.6.8 and 6.1.1.4'
I I -0.4742 1.8119 'International Tables Vol C Tables 4.2.6.8 and 6.1.1.4'

loop_
_geom_angle_atom_site_label_1
_geom_angle_atom_site_label_2
_geom_angle_atom_site_label_3
_geom_angle
_geom_angle_site_symmetry_1
_geom_angle_site_symmetry_3
_geom_angle_publ_flag
Mo3 I1 Mo2 56.818(11) . . ?
Mo3 I1 Mo1 56.944(12) . . ?
Mo2 I1 Mo1 56.610(12) . . ?
Mo3 I2 Mo1 56.837(11) 2_566 . ?
Mo3 I2 Mo2 56.820(11) 2_566 . ?
Mo1 I2 Mo2 56.819(12) . . ?
Mo1 I3 Mo3 56.745(11) 2_566 . ?
Mo1 I3 Mo2 56.914(11) 2_566 . ?
Mo3 I3 Mo2 56.806(11) . . ?
Mo1 I4 Mo2 57.097(11) . 2_566 ?
Mo1 I4 Mo3 57.061(11) . . ?
Mo2 I4 Mo3 56.784(11) 2_566 . ?
O2 Mo2 Mo3 133.26(8) . 2_566 ?
O2 Mo2 Mo1 134.82(8) . . ?
Mo3 Mo2 Mo1 59.954(12) 2_566 . ?
O2 Mo2 Mo3 136.78(8) . . ?
Mo3 Mo2 Mo3 89.965(15) 2_566 . ?
Mo1 Mo2 Mo3 60.161(12) . . ?
O2 Mo2 Mo1 135.00(8) . 2_566 ?
Mo3 Mo2 Mo1 60.152(13) 2_566 2_566 ?
Mo1 Mo2 Mo1 90.128(13) . 2_566 ?
Mo3 Mo2 Mo1 59.841(12) . 2_566 ?
O2 Mo2 I4 86.97(8) . 2_566 ?
Mo3 Mo2 I4 61.745(12) 2_566 2_566 ?
Mo1 Mo2 I4 121.691(15) . 2_566 ?
Mo3 Mo2 I4 121.210(14) . 2_566 ?
Mo1 Mo2 I4 61.386(12) 2_566 2_566 ?
O2 Mo2 I2 86.81(8) . . ?
Mo3 Mo2 I2 61.419(11) 2_566 . ?
Mo1 Mo2 I2 61.556(11) . . ?
Mo3 Mo2 I2 121.709(16) . . ?
Mo1 Mo2 I2 121.555(15) 2_566 . ?
I4 Mo2 I2 90.095(13) 2_566 . ?
O2 Mo2 I3 89.34(8) . . ?
Mo3 Mo2 I3 121.613(14) 2_566 . ?
Mo1 Mo2 I3 121.693(14) . . ?
Mo3 Mo2 I3 61.548(13) . . ?
Mo1 Mo2 I3 61.474(12) 2_566 . ?
I4 Mo2 I3 89.589(14) 2_566 . ?
I2 Mo2 I3 176.148(14) . . ?
O2 Mo2 I1 89.42(8) . . ?
Mo3 Mo2 I1 121.670(15) 2_566 . ?
Mo1 Mo2 I1 61.719(12) . . ?
Mo3 Mo2 I1 61.292(11) . . ?
Mo1 Mo2 I1 121.111(15) 2_566 . ?
I4 Mo2 I1 176.291(14) 2_566 . ?
I2 Mo2 I1 90.573(13) . . ?
I3 Mo2 I1 89.500(13) . . ?
O1 Mo1 Mo3 135.38(8) . 2_566 ?
O1 Mo1 Mo2 133.89(8) . . ?
Mo3 Mo1 Mo2 59.960(13) 2_566 . ?
O1 Mo1 Mo2 136.23(8) . 2_566 ?
Mo3 Mo1 Mo2 60.003(13) 2_566 2_566 ?
Mo2 Mo1 Mo2 89.873(13) . 2_566 ?
O1 Mo1 Mo3 134.76(8) . . ?
Mo3 Mo1 Mo3 89.839(14) 2_566 . ?
Mo2 Mo1 Mo3 59.936(12) . . ?
Mo2 Mo1 Mo3 59.769(12) 2_566 . ?
O1 Mo1 I4 88.63(8) . . ?
Mo3 Mo1 I4 121.503(14) 2_566 . ?
Mo2 Mo1 I4 121.592(15) . . ?
Mo2 Mo1 I4 61.517(11) 2_566 . ?
Mo3 Mo1 I4 61.670(13) . . ?
O1 Mo1 I2 87.60(8) . . ?
Mo3 Mo1 I2 61.445(11) 2_566 . ?
Mo2 Mo1 I2 61.625(11) . . ?
Mo2 Mo1 I2 121.436(14) 2_566 . ?
Mo3 Mo1 I2 121.553(15) . . ?
I4 Mo1 I2 176.217(14) . . ?
O1 Mo1 I3 89.17(8) . 2_566 ?
Mo3 Mo1 I3 61.648(13) 2_566 2_566 ?
Mo2 Mo1 I3 121.597(14) . 2_566 ?
Mo2 Mo1 I3 61.612(13) 2_566 2_566 ?
Mo3 Mo1 I3 121.369(14) . 2_566 ?
I4 Mo1 I3 89.734(13) . 2_566 ?
I2 Mo1 I3 89.908(13) . 2_566 ?
O1 Mo1 I1 87.26(8) . . ?
Mo3 Mo1 I1 121.627(15) 2_566 . ?
Mo2 Mo1 I1 61.671(11) . . ?
Mo2 Mo1 I1 120.955(15) 2_566 . ?
Mo3 Mo1 I1 61.206(12) . . ?
I4 Mo1 I1 89.538(13) . . ?
I2 Mo1 I1 90.585(13) . . ?
I3 Mo1 I1 176.373(14) 2_566 . ?
O3 Mo3 Mo1 134.06(9) . 2_566 ?
O3 Mo3 Mo2 135.49(9) . 2_566 ?
Mo1 Mo3 Mo2 60.086(13) 2_566 2_566 ?
O3 Mo3 Mo2 134.46(9) . . ?
Mo1 Mo3 Mo2 60.157(12) 2_566 . ?
Mo2 Mo3 Mo2 90.034(14) 2_566 . ?
O3 Mo3 Mo1 135.78(9) . . ?
Mo1 Mo3 Mo1 90.162(15) 2_566 . ?
Mo2 Mo3 Mo1 60.080(12) 2_566 . ?
Mo2 Mo3 Mo1 59.904(13) . . ?
O3 Mo3 I2 87.62(9) . 2_566 ?
Mo1 Mo3 I2 61.718(12) 2_566 2_566 ?
Mo2 Mo3 I2 61.761(13) 2_566 2_566 ?
Mo2 Mo3 I2 121.863(14) . 2_566 ?
Mo1 Mo3 I2 121.825(15) . 2_566 ?
O3 Mo3 I1 87.84(9) . . ?
Mo1 Mo3 I1 122.025(15) 2_566 . ?
Mo2 Mo3 I1 121.909(16) 2_566 . ?
Mo2 Mo3 I1 61.890(11) . . ?
Mo1 Mo3 I1 61.850(11) . . ?
I2 Mo3 I1 175.453(14) 2_566 . ?
O3 Mo3 I3 87.07(10) . . ?
Mo1 Mo3 I3 61.608(12) 2_566 . ?
Mo2 Mo3 I3 121.684(14) 2_566 . ?
Mo2 Mo3 I3 61.646(12) . . ?
Mo1 Mo3 I3 121.535(14) . . ?
I2 Mo3 I3 90.034(12) 2_566 . ?
I1 Mo3 I3 89.875(12) . . ?
O3 Mo3 I4 89.28(9) . . ?
Mo1 Mo3 I4 121.551(15) 2_566 . ?
Mo2 Mo3 I4 61.472(11) 2_566 . ?
Mo2 Mo3 I4 121.160(15) . . ?
Mo1 Mo3 I4 61.269(12) . . ?
I2 Mo3 I4 90.131(12) 2_566 . ?
I1 Mo3 I4 89.670(12) . . ?
I3 Mo3 I4 176.332(14) . . ?

loop_
_geom_bond_atom_site_label_1
_geom_bond_atom_site_label_2
_geom_bond_distance
_geom_bond_site_symmetry_2
_geom_bond_publ_flag
I1 Mo3 2.7886(4) . ?
I1 Mo2 2.8044(4) . ?
I1 Mo1 2.8057(5) . ?
I2 Mo3 2.7875(4) 2_566 ?
I2 Mo1 2.7947(4) . ?
I2 Mo2 2.7965(5) . ?
I3 Mo1 2.7947(5) 2_566 ?
I3 Mo3 2.7958(5) . ?
I3 Mo2 2.7984(5) . ?
I4 Mo1 2.7866(4) . ?
I4 Mo2 2.7901(4) 2_566 ?
I4 Mo3 2.7972(5) . ?
Mo2 O2 2.094(3) . ?
Mo2 Mo3 2.6567(5) 2_566 ?
Mo2 Mo1 2.6601(5) . ?
Mo2 Mo3 2.6610(5) . ?
Mo2 Mo1 2.6651(5) 2_566 ?
Mo2 I4 2.7900(4) 2_566 ?
Mo1 O1 2.089(3) . ?
Mo1 Mo3 2.6566(5) 2_566 ?
Mo1 Mo2 2.6651(5) 2_566 ?
Mo1 Mo3 2.6670(5) . ?
Mo1 I3 2.7947(5) 2_566 ?
Mo3 O3 2.192(3) . ?
Mo3 Mo1 2.6566(5) 2_566 ?
Mo3 Mo2 2.6567(5) 2_566 ?
Mo3 I2 2.7875(4) 2_566 ?
